data_2101966
loop_
_publ_author_name
'Feng Xue'
'Thomas C. W. Mak'

_publ_section_title
;
 Channel- and layer-type anionic host structures in inclusion compounds
 of urea, tetraalkylammonium terephthalate/trimesate and water
;
_journal_issue 1
_journal_name_full 'Acta Crystallographica Section B'
_journal_page_first 142
_journal_page_last 154
_journal_paper_doi 10.1107/S0108768199011283
_journal_volume 56
_journal_year 2000
_chemical_formula_iupac '2[N(C2 H5)4]+,C8 H4 O4 2-,C H4 N2 O,5(H2 O)'
_chemical_formula_sum 'C25 H58 N4 O10'
_chemical_formula_weight 574.75
_chemical_name_systematic
;
 ?
;
_space_group_IT_number 2
_symmetry_cell_setting triclinic
_symmetry_space_group_name_Hall '-P 1'
_symmetry_space_group_name_H-M 'P -1'
_audit_creation_method SHELXL97
_cell_angle_alpha 79.980(10)
_cell_angle_beta 79.200(10)
_cell_angle_gamma 84.180(10)
_cell_formula_units_Z 2
_cell_length_a 9.4320(10)
_cell_length_b 12.6010(10)
_cell_length_c 14.8040(10)
_cell_measurement_reflns_used 95
_cell_measurement_temperature 293(2)
_cell_measurement_theta_max 26
_cell_measurement_theta_min 2
_cell_volume 1697.7(3)
_computing_cell_refinement 'BioteX ver. 1.0 (MSC, 1995)'
_computing_data_collection 'BioteX ver. 1.0 (MSC, 1995)'
_computing_data_reduction 'BioteX ver. 1.0 (MSC, 1995)'
_computing_molecular_graphics 'SHELXTL-PC (Siemens, 1992)'
_computing_structure_refinement 'SHELXL97 (Sheldrick, 1997)'
_computing_structure_solution 'SHELXS97 (Sheldrick, 1997)'
_diffrn_ambient_temperature 293(2)
_diffrn_measured_fraction_theta_full .726
_diffrn_measured_fraction_theta_max .726
_diffrn_measurement_device_type 'Rigaku RAXIS IIc'
_diffrn_measurement_method
;
Data was collected to 0.82 \%A with 79% completeness by taking
30 oscillation photos in the range of 0 - 180 \%, \D\f = 6 \%,
exposure time 8 min. per frame.  Crystal to detector distance
is 78.091 mm, background level -50.
;
_diffrn_radiation_monochromator graphite
_diffrn_radiation_source
;
Rigaku RU-200 rotating-anode generator powered at 50kV and 90mA
;
_diffrn_radiation_type MoK\a
_diffrn_radiation_wavelength .71073
_diffrn_reflns_av_R_equivalents .0000
_diffrn_reflns_av_sigmaI/netI .0427
_diffrn_reflns_limit_h_max 11
_diffrn_reflns_limit_h_min -11
_diffrn_reflns_limit_k_max 0
_diffrn_reflns_limit_k_min -15
_diffrn_reflns_limit_l_max 16
_diffrn_reflns_limit_l_min -17
_diffrn_reflns_number 4604
_diffrn_reflns_theta_full 25.53
_diffrn_reflns_theta_max 25.53
_diffrn_reflns_theta_min 2.20
_exptl_absorpt_coefficient_mu .086
_exptl_absorpt_correction_T_max 1.060
_exptl_absorpt_correction_T_min .907
_exptl_absorpt_correction_type empirical
_exptl_absorpt_process_details 'ABSCOR (Higashi, 1995)'
_exptl_crystal_colour Colorless
_exptl_crystal_density_diffrn 1.124
_exptl_crystal_density_method 'not measured'
_exptl_crystal_description block
_exptl_crystal_F_000 632
_exptl_crystal_size_max .40
_exptl_crystal_size_mid .32
_exptl_crystal_size_min .30
_refine_diff_density_max .230
_refine_diff_density_min -.148
_refine_ls_extinction_method none
_refine_ls_goodness_of_fit_ref 1.112
_refine_ls_hydrogen_treatment mixed
_refine_ls_matrix_type full
_refine_ls_number_parameters 431
_refine_ls_number_reflns 4604
_refine_ls_number_restraints 224
_refine_ls_restrained_S_all 1.128
_refine_ls_R_factor_all .0824
_refine_ls_R_factor_gt .0690
_refine_ls_shift/su_max .001
_refine_ls_shift/su_mean .000
_refine_ls_structure_factor_coef Fsqd
_refine_ls_weighting_details 'w=1/[\s^2^(Fo^2^)+(0.0917P)^2^+0.3593P] where P=(Fo^2^+2Fc^2^)/3'
_refine_ls_weighting_scheme calc
_refine_ls_wR_factor_ref .1925
_reflns_number_gt 3909
_reflns_number_total 4604
_reflns_threshold_expression I>2\s(I)
_cod_data_source_file hr0043.cif
_cod_data_source_block compd2
_cod_depositor_comments
;
The following automatic conversions were performed:
'_symmetry_cell_setting' value 'Triclinic' changed to 'triclinic'
according to '/home/saulius/struct/CIF-dictionaries/cif_core.dic'
dictionary named 'cif_core.dic' version 2.4.1 from
2010-06-29.

'_exptl_absorpt_correction_type' value 'Empirical' changed to
'empirical' according to
'/home/saulius/struct/CIF-dictionaries/cif_core.dic' dictionary named
'cif_core.dic' version 2.4.1 from 2010-06-29.

Automatic conversion script
Id: cif_fix_enum 1527 2010-12-29 10:47:43Z saulius 

The following automatic conversions were performed:

'_symmetry_cell_setting' value 'Triclinic' changed to 'triclinic'
according to /home/saulius/struct/CIF-dictionaries/cif_core.dic
dictionary named 'cif_core.dic' version 2.4.1 from
2010-06-29.

'_exptl_absorpt_correction_type' value 'Empirical'
changed to 'empirical' according to
/home/saulius/struct/CIF-dictionaries/cif_core.dic dictionary named
'cif_core.dic' version 2.4.1 from 2010-06-29.

Automatic conversion script
Id: cif_fix_values 1715 2011-07-08 13:25:40Z adriana 

The following automatic conversions were performed:

'_refine_ls_weighting_scheme' value 'calc
w=1/[\s^2^(Fo^2^)+(0.0917P)^2^+0.3593P] where P=(Fo^2^+2Fc^2^)/3' was
changed to 'calc'. New tag '_refine_ls_weighting_details' was
created. The value of the new tag was set to
'w=1/[\s^2^(Fo^2^)+(0.0917P)^2^+0.3593P] where P=(Fo^2^+2Fc^2^)/3'.

Automatic conversion script
Id: cif_fix_values 3143 2015-03-26 13:38:13Z robertas 
;
_cod_database_code 2101966
_cod_database_fobs_code 2101966

loop_
_symmetry_equiv_pos_as_xyz
'x, y, z'
'-x, -y, -z'

loop_
_atom_site_label
_atom_site_fract_x
_atom_site_fract_y
_atom_site_fract_z
_atom_site_U_iso_or_equiv
_atom_site_adp_type
_atom_site_calc_flag
_atom_site_refinement_flags
_atom_site_occupancy
_atom_site_disorder_assembly
_atom_site_disorder_group
_atom_site_type_symbol
C1 .3299(3) .6145(2) 1.47691(19) .0816(8) Uani d D 1 . . C
O1 .3653(3) .5898(2) 1.55620(14) .1159(8) Uani d D 1 . . O
N1 .3833(3) .55583(19) 1.40908(15) .0849(7) Uani d D 1 . . N
H1A .4427 .5005 1.4195 .102 Uiso calc R 1 . . H
H1B .3582 .5736 1.3552 .102 Uiso calc R 1 . . H
N2 .2381(3) .6987(2) 1.45714(17) .1020(8) Uani d D 1 . . N
H2A .2013 .7380 1.4990 .122 Uiso calc R 1 . . H
H2B .2154 .7141 1.4025 .122 Uiso calc R 1 . . H
C2 .2816(3) .7086(2) 1.19620(17) .0721(7) Uani d D 1 . . C
O2 .3509(2) .61871(15) 1.21006(12) .0886(6) Uani d D 1 . . O
O3 .2293(3) .76384(17) 1.25922(13) .0978(6) Uani d D 1 . . O
C3 .2553(3) .75203(19) 1.09773(16) .0639(6) Uani d D 1 . . C
C4 .1961(3) .8573(2) 1.07533(17) .0731(7) Uani d D 1 . . C
H4 .1799 .9035 1.1194 .088 Uiso calc R 1 . . H
C5 .1615(3) .89331(19) .98760(17) .0711(7) Uani d D 1 . . C
H5 .1238 .9641 .9732 .085 Uiso calc R 1 . . H
C6 .1821(2) .82532(18) .92055(16) .0615(6) Uani d D 1 . . C
C7 .2442(3) .72136(19) .94203(16) .0657(6) Uani d D 1 . . C
H7 .2610 .6753 .8978 .079 Uiso calc R 1 . . H
C8 .2816(3) .68582(19) 1.02986(16) .0660(6) Uani d D 1 . . C
H8 .3249 .6166 1.0430 .079 Uiso calc R 1 . . H
C9 .1344(3) .8643(2) .82690(17) .0678(6) Uani d D 1 . . C
O4 .1681(2) .80511(16) .76506(13) .0949(6) Uani d D 1 . . O
O5 .0618(3) .95163(16) .81755(14) .0981(6) Uani d D 1 . . O
O1W .3839(2) .45503(19) .88760(15) .1071(7) Uani d D 1 . . O
H1WA .3508(4) .5066(6) .8435(5) .161 Uiso d RD 1 . . H
H1WB .4742(10) .4180(4) .8626(3) .161 Uiso d RD 1 . . H
O2W .1312(3) .8682(2) .58192(14) .1141(8) Uani d D 1 . . O
H2WA .1027(4) .8677(2) .6480(7) .171 Uiso d RD 1 . . H
H2WB .2349(12) .8710(2) .5687(2) .171 Uiso d RD 1 . . H
O3W .2538(3) .59250(17) .74076(13) .0985(6) Uani d D 1 . . O
H3WA .2929(5) .59414(17) .6748(7) .148 Uiso d RD 1 . . H
H3WB .2229(4) .6681(8) .74520(14) .148 Uiso d RD 1 . . H
O4W -.1285(3) 1.0364(2) .70162(19) .1388(10) Uani d D 1 . . O
H4WA -.1749(6) 1.1059(8) .7186(3) .208 Uiso d RD 1 . . H
H4WB -.0628(8) 1.0107(3) .7411(5) .208 Uiso d RD 1 . . H
O5W .1698(3) 1.0568(2) .44199(19) .1331(9) Uani d D 1 . . O
H5WA .1734(3) 1.0158(5) .3913(6) .200 Uiso d RD 1 . . H
H5WB .1817(3) 1.0042(6) .4969(6) .200 Uiso d RD 1 . . H
N3 .7398(2) .69891(18) 1.79884(17) .0855(7) Uani d D 1 . . N
C10 .8649(3) .6965(3) 1.7187(2) .1013(10) Uani d D 1 . . C
H10A .9524 .7071 1.7405 .122 Uiso calc R 1 . . H
H10B .8491 .7573 1.6707 .122 Uiso calc R 1 . . H
C11 .8906(5) .5950(4) 1.6748(3) .1378(15) Uani d D 1 . . C
H11A .9719 .6020 1.6248 .207 Uiso calc R 1 . . H
H11B .8061 .5843 1.6509 .207 Uiso calc R 1 . . H
H11C .9100 .5341 1.7208 .207 Uiso calc R 1 . . H
C12 .7559(3) .6035(2) 1.8752(2) .0909(9) Uani d D 1 . . C
H12A .6749 .6085 1.9258 .109 Uiso calc R 1 . . H
H12B .7499 .5377 1.8509 .109 Uiso calc R 1 . . H
C13 .8946(4) .5943(3) 1.9142(3) .1199(12) Uani d D 1 . . C
H13A .8954 .5319 1.9617 .180 Uiso calc R 1 . . H
H13B .9005 .6579 1.9404 .180 Uiso calc R 1 . . H
H13C .9758 .5872 1.8652 .180 Uiso calc R 1 . . H
C14 .5972(3) .6887(3) 1.7682(3) .1090(11) Uani d D 1 . . C
H14A .5206 .6870 1.8221 .131 Uiso calc R 1 . . H
H14B .6022 .6203 1.7458 .131 Uiso calc R 1 . . H
C15 .5568(5) .7789(5) 1.6925(4) .188(3) Uani d D 1 . . C
H15A .4659 .7664 1.6774 .281 Uiso calc R 1 . . H
H15B .6304 .7801 1.6379 .281 Uiso calc R 1 . . H
H15C .5488 .8470 1.7144 .281 Uiso calc R 1 . . H
C16 .7410(4) .8046(3) 1.8347(3) .1257(14) Uani d D 1 . . C
H16A .7296 .8636 1.7844 .151 Uiso calc R 1 . . H
H16B .8352 .8079 1.8510 .151 Uiso calc R 1 . . H
C17 .6252(5) .8229(4) 1.9190(4) .1563(18) Uani d D 1 . . C
H17A .6351 .8914 1.9363 .234 Uiso calc R 1 . . H
H17B .6368 .7664 1.9702 .234 Uiso calc R 1 . . H
H17C .5310 .8224 1.9034 .234 Uiso calc R 1 . . H
N4 .2766(2) .21692(19) .70160(17) .0857(7) Uani d D 1 . . N
C18 .1396(4) .2144(3) .7763(3) .0881(11) Uani d PD .75 A 1 C
H18A .0561 .2189 .7458 .106 Uiso calc PR .75 A 1 H
H18B .1416 .1453 .8170 .106 Uiso calc PR .75 A 1 H
C19 .1195(7) .3024(6) .8349(5) .123(2) Uani d PD .75 A 1 C
H19A .0316 .2943 .8795 .184 Uiso calc PR .75 A 1 H
H19B .1141 .3714 .7958 .184 Uiso calc PR .75 A 1 H
H19C .2000 .2977 .8670 .184 Uiso calc PR .75 A 1 H
C20 .2774(5) .1225(4) .6522(3) .1022(13) Uani d PD .75 A 1 C
H20A .1921 .1313 .6230 .123 Uiso calc PR .75 A 1 H
H20B .2697 .0574 .6982 .123 Uiso calc PR .75 A 1 H
C21 .4115(9) .1065(8) .5774(6) .162(4) Uani d PD .75 A 1 C
H21A .4024 .0449 .5494 .243 Uiso calc PR .75 A 1 H
H21B .4966 .0950 .6057 .243 Uiso calc PR .75 A 1 H
H21C .4193 .1697 .5305 .243 Uiso calc PR .75 A 1 H
C22 .2752(5) .3257(4) .6374(4) .1109(15) Uani d PD .75 A 1 C
H22A .2781 .3821 .6740 .133 Uiso calc PR .75 A 1 H
H22B .3627 .3270 .5909 .133 Uiso calc PR .75 A 1 H
C23 .1460(8) .3526(7) .5875(5) .151(3) Uani d PD .75 A 1 C
H23A .1545 .4222 .5491 .227 Uiso calc PR .75 A 1 H
H23B .0585 .3539 .6326 .227 Uiso calc PR .75 A 1 H
H23C .1434 .2988 .5493 .227 Uiso calc PR .75 A 1 H
C24 .4084(4) .2107(3) .7479(3) .0916(11) Uani d PD .75 A 1 C
H24A .4032 .2729 .7792 .110 Uiso calc PR .75 A 1 H
H24B .4948 .2135 .7005 .110 Uiso calc PR .75 A 1 H
C25 .4205(10) .1050(8) .8203(7) .184(5) Uani d PD .75 A 1 C
H25A .5051 .1045 .8478 .275 Uiso calc PR .75 A 1 H
H25B .4277 .0432 .7895 .275 Uiso calc PR .75 A 1 H
H25C .3361 .1026 .8681 .275 Uiso calc PR .75 A 1 H
C18' .2653(15) .3168(10) .7423(10) .114(5) Uani d PD .25 A 2 C
H18C .2563 .3784 .6938 .137 Uiso calc PR .25 A 2 H
H18D .3536 .3212 .7656 .137 Uiso calc PR .25 A 2 H
C19' .135(3) .323(3) .822(2) .235(18) Uani d PD .25 A 2 C
H19D .1332 .3897 .8457 .352 Uiso calc PR .25 A 2 H
H19E .1450 .2635 .8713 .352 Uiso calc PR .25 A 2 H
H19F .0474 .3200 .7995 .352 Uiso calc PR .25 A 2 H
C20' .1605(15) .2011(14) .6483(11) .138(6) Uani d PD .25 A 2 C
H20C .0693 .1947 .6912 .166 Uiso calc PR .25 A 2 H
H20D .1842 .1335 .6240 .166 Uiso calc PR .25 A 2 H
C21' .140(3) .291(2) .5676(16) .183(12) Uani d PD .25 A 2 C
H21D .0650 .2754 .5376 .274 Uiso calc PR .25 A 2 H
H21E .2290 .2971 .5236 .274 Uiso calc PR .25 A 2 H
H21F .1140 .3584 .5909 .274 Uiso calc PR .25 A 2 H
C22' .4213(13) .2168(11) .6293(10) .118(5) Uani d PD .25 A 2 C
H22C .4129 .2764 .5790 .141 Uiso calc PR .25 A 2 H
H22D .4988 .2304 .6597 .141 Uiso calc PR .25 A 2 H
C23' .465(3) .1135(17) .5870(19) .162(10) Uani d PD .25 A 2 C
H23D .5547 .1217 .5441 .243 Uiso calc PR .25 A 2 H
H23E .3911 .1001 .5546 .243 Uiso calc PR .25 A 2 H
H23F .4769 .0538 .6356 .243 Uiso calc PR .25 A 2 H
C24' .2985(19) .1090(12) .7676(14) .178(9) Uani d PD .25 A 2 C
H24C .3110 .0491 .7329 .214 Uiso calc PR .25 A 2 H
H24D .2140 .0987 .8161 .214 Uiso calc PR .25 A 2 H
C25' .4346(14) .1118(13) .8121(10) .079(5) Uani d PD .25 A 2 C
H25D .4471 .0457 .8542 .118 Uiso calc PR .25 A 2 H
H25E .4223 .1718 .8456 .118 Uiso calc PR .25 A 2 H
H25F .5184 .1196 .7640 .118 Uiso calc PR .25 A 2 H

loop_
_atom_site_aniso_label
_atom_site_aniso_U_11
_atom_site_aniso_U_22
_atom_site_aniso_U_33
_atom_site_aniso_U_12
_atom_site_aniso_U_13
_atom_site_aniso_U_23
C1 .0870(18) .0893(18) .0653(16) .0003(15) -.0138(14) -.0063(13)
O1 .1491(19) .1351(18) .0587(12) .0478(15) -.0336(12) -.0186(11)
N1 .1042(16) .0917(15) .0593(12) .0077(13) -.0244(11) -.0109(10)
N2 .118(2) .1152(19) .0681(14) .0315(16) -.0259(14) -.0148(12)
C2 .0777(16) .0747(16) .0609(14) .0040(13) -.0147(12) -.0050(11)
O2 .1096(14) .0829(12) .0686(11) .0254(10) -.0267(10) -.0052(9)
O3 .1340(17) .0919(13) .0631(11) .0339(12) -.0249(11) -.0161(9)
C3 .0664(13) .0657(13) .0565(13) .0017(11) -.0125(10) -.0026(10)
C4 .0902(17) .0662(14) .0622(14) .0056(12) -.0159(12) -.0121(11)
C5 .0858(16) .0583(13) .0651(14) .0081(12) -.0165(12) -.0028(10)
C6 .0609(13) .0620(13) .0578(13) -.0009(10) -.0089(10) -.0029(10)
C7 .0737(15) .0617(13) .0600(13) .0022(11) -.0111(11) -.0094(10)
C8 .0729(14) .0595(13) .0630(14) .0043(11) -.0158(11) -.0031(10)
C9 .0758(15) .0631(14) .0625(14) -.0030(12) -.0178(12) .0003(11)
O4 .1289(16) .0907(13) .0650(11) .0195(12) -.0297(11) -.0139(9)
O5 .1320(16) .0783(12) .0887(13) .0262(11) -.0512(12) -.0104(9)
O1W .1038(15) .1138(16) .0935(14) .0102(13) -.0104(12) -.0059(12)
O2W .146(2) .1162(17) .0694(12) .0093(14) -.0127(13) -.0016(11)
O3W .1255(16) .0898(13) .0734(12) .0128(12) -.0142(11) -.0096(9)
O4W .206(3) .1014(16) .1328(19) .0447(16) -.0996(18) -.0406(13)
O5W .172(2) .1146(18) .1205(19) -.0522(16) -.0530(17) .0150(14)
N3 .0756(14) .0790(14) .0962(16) -.0223(11) -.0167(12) .0128(12)
C10 .0804(19) .122(3) .091(2) -.0264(17) -.0128(16) .0191(18)
C11 .127(3) .189(4) .097(3) -.027(3) -.005(2) -.027(3)
C12 .099(2) .0821(18) .0846(19) -.0156(15) -.0121(16) .0069(14)
C13 .118(3) .136(3) .102(3) -.012(2) -.037(2) .013(2)
C14 .0764(18) .119(3) .124(3) -.0272(17) -.0220(18) .020(2)
C15 .108(3) .210(5) .217(5) -.036(3) -.070(3) .101(4)
C16 .109(3) .081(2) .183(4) -.0274(19) -.017(3) -.008(2)
C17 .147(4) .118(3) .202(5) -.014(3) .005(4) -.057(3)
N4 .0769(14) .0880(15) .0941(17) -.0195(12) -.0125(12) -.0145(12)
C18 .072(2) .090(2) .103(3) -.0199(19) -.001(2) -.025(2)
C19 .087(4) .133(4) .160(5) -.018(3) -.001(3) -.073(4)
C20 .096(3) .114(3) .104(3) -.015(2) -.007(2) -.045(2)
C21 .127(6) .240(8) .133(5) -.014(5) .000(4) -.092(5)
C22 .104(3) .105(3) .118(4) -.026(3) -.020(3) .010(3)
C23 .144(5) .163(6) .142(5) -.023(5) -.057(4) .030(4)
C24 .075(2) .097(3) .106(3) -.015(2) -.018(2) -.019(2)
C25 .170(7) .171(8) .206(9) -.005(6) -.098(7) .047(6)
C18' .108(10) .110(10) .132(12) -.007(8) -.020(9) -.041(9)
C19' .17(3) .25(3) .29(3) -.07(2) .11(2) -.19(3)
C20' .099(10) .179(16) .160(15) -.046(11) -.037(10) -.054(13)
C21' .139(16) .23(3) .20(2) -.007(19) -.095(16) -.02(2)
C22' .091(9) .138(12) .133(12) -.016(8) -.014(8) -.049(10)
C23' .14(2) .181(17) .19(2) .007(14) -.009(15) -.136(15)
C24' .21(2) .111(13) .20(2) -.051(14) -.030(18) .043(13)
C25' .065(8) .084(10) .087(10) -.027(7) .003(8) -.017(8)

loop_
_atom_type_symbol
_atom_type_description
_atom_type_scat_dispersion_real
_atom_type_scat_dispersion_imag
_atom_type_scat_source
C C .0033 .0016 'International Tables Vol C Tables 4.2.6.8 and 6.1.1.4'
H H .0000 .0000 'International Tables Vol C Tables 4.2.6.8 and 6.1.1.4'
N N .0061 .0033 'International Tables Vol C Tables 4.2.6.8 and 6.1.1.4'
O O .0106 .0060 'International Tables Vol C Tables 4.2.6.8 and 6.1.1.4'

loop_
_geom_angle_atom_site_label_1
_geom_angle_atom_site_label_2
_geom_angle_atom_site_label_3
_geom_angle
O1 C1 N2 121.6(3)
O1 C1 N1 121.0(3)
N2 C1 N1 117.4(3)
O2 C2 O3 123.9(2)
O2 C2 C3 118.1(2)
O3 C2 C3 117.9(2)
C8 C3 C4 118.6(2)
C8 C3 C2 120.6(2)
C4 C3 C2 120.7(2)
C5 C4 C3 120.2(2)
C4 C5 C6 121.2(2)
C7 C6 C5 118.5(2)
C7 C6 C9 121.2(2)
C5 C6 C9 120.3(2)
C6 C7 C8 120.2(2)
C3 C8 C7 121.2(2)
O5 C9 O4 124.2(2)
O5 C9 C6 117.5(2)
O4 C9 C6 118.3(2)
C10 N3 C12 110.8(2)
C10 N3 C16 106.7(2)
C12 N3 C16 110.6(3)
C10 N3 C14 111.1(3)
C12 N3 C14 105.8(2)
C16 N3 C14 111.9(3)
N3 C10 C11 116.3(3)
C13 C12 N3 115.3(3)
N3 C14 C15 114.9(3)
N3 C16 C17 115.9(3)
C18' N4 C20 173.2(7)
C18' N4 C20' 118.1(9)
C20 N4 C20' 55.7(7)
C18' N4 C24 74.2(6)
C20 N4 C24 111.9(3)
C20' N4 C24 167.7(7)
C18' N4 C22 61.0(6)
C20 N4 C22 113.4(3)
C20' N4 C22 80.5(7)
C24 N4 C22 106.3(3)
C18' N4 C18 72.8(6)
C20 N4 C18 106.9(3)
C20' N4 C18 77.3(7)
C24 N4 C18 109.2(3)
C22 N4 C18 109.0(3)
C18' N4 C24' 116.8(11)
C20 N4 C24' 69.3(9)
C20' N4 C24' 106.3(9)
C24 N4 C24' 66.5(6)
C22 N4 C24' 172.5(6)
C18 N4 C24' 76.1(8)
C18' N4 C22' 107.0(7)
C20 N4 C22' 73.6(5)
C20' N4 C22' 105.2(8)
C24 N4 C22' 68.0(6)
C22 N4 C22' 73.2(6)
C18 N4 C22' 177.0(6)
C24' N4 C22' 101.6(10)
C19 C18 N4 115.3(4)
N4 C20 C21 115.3(5)
C23 C22 N4 115.5(4)
N4 C24 C25 112.4(4)
N4 C18' C19' 113.1(14)
N4 C20' C21' 114.6(12)
C23' C22' N4 116.1(12)
N4 C24' C25' 109.3(11)

loop_
_geom_bond_atom_site_label_1
_geom_bond_atom_site_label_2
_geom_bond_distance
C1 O1 1.259(3)
C1 N2 1.328(4)
C1 N1 1.342(4)
C2 O2 1.253(3)
C2 O3 1.258(3)
C2 C3 1.522(3)
C3 C8 1.387(3)
C3 C4 1.396(3)
C4 C5 1.387(3)
C5 C6 1.395(3)
C6 C7 1.389(3)
C6 C9 1.523(3)
C7 C8 1.397(3)
C9 O5 1.236(3)
C9 O4 1.256(3)
N3 C10 1.511(4)
N3 C12 1.517(3)
N3 C16 1.519(4)
N3 C14 1.521(4)
C10 C11 1.511(5)
C12 C13 1.512(4)
C14 C15 1.524(5)
C16 C17 1.530(6)
N4 C18' 1.473(10)
N4 C20 1.499(5)
N4 C20' 1.512(11)
N4 C24 1.518(4)
N4 C22 1.527(5)
N4 C18 1.534(4)
N4 C24' 1.551(11)
N4 C22' 1.569(11)
C18 C19 1.500(7)
C20 C21 1.539(8)
C22 C23 1.521(7)
C24 C25 1.566(8)
C18' C19' 1.542(14)
C20' C21' 1.524(14)
C22' C23' 1.527(13)
C24' C25' 1.554(14)

loop_
_geom_hbond_atom_site_label_D
_geom_hbond_atom_site_label_H
_geom_hbond_atom_site_label_A
_geom_hbond_site_symmetry_A
_geom_hbond_distance_DH
_geom_hbond_distance_HA
_geom_hbond_distance_DA
_geom_hbond_angle_DHA
_geom_hbond_publ_flag
N1 H1A O1 2_668 .86 2.09 2.915(3) 159.4 yes
N1 H1B O2 . .86 2.14 2.980(3) 166.1 yes
N2 H2A O2W 1_556 .86 2.19 3.037(4) 166.7 yes
N2 H2B O3 . .86 2.09 2.916(3) 161.6 yes
O1W H1WA O3W . .91 2.02 2.914(3) 166.9 yes
O1W H1WB O2 2_667 .97 1.86 2.802(3) 164.0 yes
O2W H2WA O4 . .96 1.96 2.766(3) 140.0 yes
O3W H3WA O1 1_554 .97 1.77 2.742(3) 177.1 yes
O3W H3WB O4 . .98 1.81 2.784(3) 174.4 yes
O4W H4WA O3 2_577 .99 1.74 2.718(3) 170.7 yes
O4W H4WB O5 . .93 1.80 2.727(3) 176.1 yes
O5W H5WA O4W 2_576 .98 1.76 2.706(4) 162.5 yes
O5W H5WB O2W . .97 1.98 2.873(3) 150.9 yes
